data_4517964
loop_
_publ_author_name
'Mansour, Waseem'
'Suleiman, Rami'
'Fettouhi, Mohammed'
'El Ali, Bassam'

_publ_section_title
;
 Soft Heteroleptic N-Heterocyclic Carbene Palladium(II) Species for
 Efficient Catalytic Routes to Alkynones via Carbonylative Sonogashira
 Coupling
;
_journal_name_full 'ACS Omega'
_journal_paper_doi 10.1021/acsomega.0c02413
_journal_year 2020
_chemical_formula_moiety 'C17 H19 N2, Br, H2 O'
_chemical_formula_sum 'C17 H21 Br N2 O'
_chemical_formula_weight 349.27
_space_group_crystal_system monoclinic
_space_group_IT_number 15
_space_group_name_Hall '-C 2yc'
_space_group_name_H-M_alt 'C 1 2/c 1'
_atom_sites_solution_hydrogens mixed
_atom_sites_solution_primary direct
_atom_sites_solution_secondary dimap
_audit_creation_method SHELXL-2016/6
_cell_angle_alpha 90
_cell_angle_beta 100.857(2)
_cell_angle_gamma 90
_cell_formula_units_Z 8
_cell_length_a 14.9361(11)
_cell_length_b 11.3341(9)
_cell_length_c 20.2385(16)
_cell_measurement_reflns_used 9907
_cell_measurement_temperature 296(2)
_cell_measurement_theta_max 28.187
_cell_measurement_theta_min 2.271
_cell_volume 3364.8(5)
_computing_cell_refinement 'SAINT V8.38A (Bruker, 2017)'
_computing_data_collection 'Apex3 v2017.3-0 (Bruker, 2017)'
_computing_data_reduction 'SAINT V8.38A (Bruker, 2017)'
_computing_molecular_graphics 'ORTEP-3 (Farrugia, 1997)'
_computing_structure_refinement 'SHELXL-2016/6 (Sheldrick, 2015)'
_computing_structure_solution 'SHELXT 2014/5 (Sheldrick, 2014)'
_diffrn_ambient_temperature 296(2)
_diffrn_measured_fraction_theta_full 0.999
_diffrn_measured_fraction_theta_max 0.997
_diffrn_measurement_device_type 'Bruker AXS D8 Quest diffractometer'
_diffrn_measurement_method 'omega and phi scans'
_diffrn_radiation_type MoK\a
_diffrn_radiation_wavelength 0.71073
_diffrn_reflns_av_R_equivalents 0.0592
_diffrn_reflns_av_unetI/netI 0.0315
_diffrn_reflns_Laue_measured_fraction_full 0.999
_diffrn_reflns_Laue_measured_fraction_max 0.997
_diffrn_reflns_limit_h_max 19
_diffrn_reflns_limit_h_min -19
_diffrn_reflns_limit_k_max 15
_diffrn_reflns_limit_k_min -15
_diffrn_reflns_limit_l_max 27
_diffrn_reflns_limit_l_min -27
_diffrn_reflns_number 59457
_diffrn_reflns_point_group_measured_fraction_full 0.999
_diffrn_reflns_point_group_measured_fraction_max 0.997
_diffrn_reflns_theta_full 25.242
_diffrn_reflns_theta_max 28.415
_diffrn_reflns_theta_min 2.381
_diffrn_source 'Microfocus sealed tube'
_exptl_absorpt_coefficient_mu 2.444
_exptl_absorpt_correction_T_max 0.628
_exptl_absorpt_correction_T_min 0.520
_exptl_absorpt_correction_type multi-scan
_exptl_absorpt_process_details 'SADABS. Ver. 2014/5. (Krause et al., 2015)'
_exptl_crystal_colour colorless
_exptl_crystal_density_diffrn 1.379
_exptl_crystal_description block
_exptl_crystal_F_000 1440
_exptl_crystal_size_max 0.290
_exptl_crystal_size_mid 0.250
_exptl_crystal_size_min 0.210
_refine_diff_density_max 1.586
_refine_diff_density_min -0.573
_refine_diff_density_rms 0.080
_refine_ls_extinction_method none
_refine_ls_goodness_of_fit_ref 1.061
_refine_ls_hydrogen_treatment mixed
_refine_ls_matrix_type full
_refine_ls_number_parameters 200
_refine_ls_number_reflns 4222
_refine_ls_number_restraints 3
_refine_ls_restrained_S_all 1.061
_refine_ls_R_factor_all 0.0877
_refine_ls_R_factor_gt 0.0562
_refine_ls_shift/su_max 0.001
_refine_ls_shift/su_mean 0.000
_refine_ls_structure_factor_coef Fsqd
_refine_ls_weighting_details 'w=1/[\s^2^(Fo^2^)+(0.0769P)^2^+11.4928P] where P=(Fo^2^+2Fc^2^)/3'
_refine_ls_weighting_scheme calc
_refine_ls_wR_factor_gt 0.1522
_refine_ls_wR_factor_ref 0.1706
_reflns_Friedel_coverage 0.000
_reflns_number_gt 2921
_reflns_number_total 4222
_reflns_threshold_expression 'I > 2\s(I)'
_cod_data_source_file ao0c02413_si_002.cif
_cod_data_source_block W160_0m_a
_cod_original_sg_symbol_H-M 'C 2/c'
_cod_database_code 4517964
_shelx_shelxl_version_number 2016/6
_shelx_space_group_comment
;
The symmetry employed for this shelxl refinement is uniquely defined
by the following loop, which should always be used as a source of
symmetry information in preference to the above space-group names.
They are only intended as comments.
;
_shelx_estimated_absorpt_t_min 0.538
_shelx_estimated_absorpt_t_max 0.628

loop_
_space_group_symop_operation_xyz
'x, y, z'
'-x, y, -z+1/2'
'x+1/2, y+1/2, z'
'-x+1/2, y+1/2, -z+1/2'
'-x, -y, -z'
'x, -y, z-1/2'
'-x+1/2, -y+1/2, -z'
'x+1/2, -y+1/2, z-1/2'

loop_
_atom_site_label
_atom_site_type_symbol
_atom_site_fract_x
_atom_site_fract_y
_atom_site_fract_z
_atom_site_U_iso_or_equiv
_atom_site_adp_type
_atom_site_occupancy
_atom_site_site_symmetry_order
_atom_site_calc_flag
_atom_site_refinement_flags_posn
_atom_site_refinement_flags_adp
_atom_site_refinement_flags_occupancy
_atom_site_disorder_assembly
_atom_site_disorder_group
C1 C 0.5180(2) 0.3211(3) 0.60972(17) 0.0319(7) Uani 1 1 d . . . . .
H1 H 0.514568 0.240625 0.617822 0.038 Uiso 1 1 calc R U . . .
C2 C 0.4824(2) 0.5097(3) 0.59980(16) 0.0284(7) Uani 1 1 d . . . . .
C3 C 0.4404(3) 0.6195(3) 0.59596(19) 0.0372(8) Uani 1 1 d . . . . .
H3 H 0.383437 0.630023 0.607311 0.045 Uiso 1 1 calc R U . . .
C4 C 0.4873(3) 0.7114(3) 0.5746(2) 0.0414(9) Uani 1 1 d . . . . .
H4 H 0.461262 0.786253 0.571259 0.050 Uiso 1 1 calc R U . . .
C5 C 0.5728(3) 0.6963(3) 0.55764(19) 0.0396(8) Uani 1 1 d . . . . .
H5 H 0.602514 0.761412 0.543971 0.048 Uiso 1 1 calc R U . . .
C6 C 0.6143(2) 0.5877(3) 0.56061(17) 0.0329(7) Uani 1 1 d . . . . .
H6 H 0.670767 0.577526 0.548351 0.039 Uiso 1 1 calc R U . . .
C7 C 0.5678(2) 0.4935(3) 0.58282(16) 0.0267(6) Uani 1 1 d . . . . .
C8 C 0.3663(2) 0.3752(4) 0.63821(19) 0.0387(8) Uani 1 1 d . . . . .
H8 H 0.320382 0.428297 0.613090 0.046 Uiso 1 1 calc R U . . .
C9 C 0.3349(3) 0.2507(5) 0.6219(3) 0.0684(15) Uani 1 1 d . . . . .
H9A H 0.335982 0.234451 0.575475 0.103 Uiso 1 1 calc R U . . .
H9B H 0.273857 0.241447 0.629745 0.103 Uiso 1 1 calc R U . . .
H9C H 0.374669 0.196874 0.649925 0.103 Uiso 1 1 calc R U . . .
C10 C 0.3755(3) 0.4042(5) 0.7116(2) 0.0572(12) Uani 1 1 d . . . . .
H10A H 0.415058 0.347766 0.737884 0.086 Uiso 1 1 calc R U . . .
H10B H 0.316577 0.401487 0.724015 0.086 Uiso 1 1 calc R U . . .
H10C H 0.400791 0.481847 0.719940 0.086 Uiso 1 1 calc R U . . .
C11 C 0.6719(2) 0.3154(3) 0.57908(18) 0.0353(8) Uani 1 1 d . . . . .
H11A H 0.697445 0.358779 0.545694 0.042 Uiso 1 1 calc R U . . .
H11B H 0.657234 0.236513 0.561835 0.042 Uiso 1 1 calc R U . . .
C12 C 0.7415(2) 0.3079(4) 0.64320(18) 0.0378(8) Uani 1 1 d . . . . .
C13 C 0.8035(3) 0.3980(6) 0.6606(3) 0.0667(14) Uani 1 1 d . . . . .
H13 H 0.802628 0.462881 0.632363 0.080 Uiso 1 1 calc R U . . .
C14 C 0.8667(4) 0.3925(8) 0.7196(3) 0.102(3) Uani 1 1 d . . . . .
H14 H 0.908452 0.453582 0.730673 0.123 Uiso 1 1 calc R U . . .
C15 C 0.8687(4) 0.3010(10) 0.7607(3) 0.107(3) Uani 1 1 d . . . . .
H15 H 0.911457 0.299250 0.800552 0.129 Uiso 1 1 calc R U . . .
C16 C 0.8089(5) 0.2093(7) 0.7456(3) 0.092(3) Uani 1 1 d . . . . .
H16 H 0.811308 0.145254 0.774581 0.110 Uiso 1 1 calc R U . . .
C17 C 0.7435(4) 0.2129(4) 0.6854(2) 0.0603(13) Uani 1 1 d . . . . .
H17 H 0.702111 0.151432 0.674417 0.072 Uiso 1 1 calc R U . . .
N1 N 0.45404(18) 0.3993(3) 0.61638(14) 0.0292(6) Uani 1 1 d . . . . .
N2 N 0.58758(18) 0.3746(2) 0.58977(14) 0.0276(6) Uani 1 1 d . . . . .
Br1 Br 0.67191(3) 0.00155(4) 0.51611(2) 0.05034(18) Uani 1 1 d . . . . .
O1 O 0.5111(3) 0.0440(3) 0.6079(2) 0.0654(9) Uani 1 1 d D . . . .
H1W H 0.555(2) 0.012(4) 0.595(3) 0.08(2) Uiso 1 1 d D . . . .
H2W H 0.466(2) 0.036(6) 0.577(2) 0.09(2) Uiso 1 1 d D . . . .

loop_
_atom_site_aniso_label
_atom_site_aniso_U_11
_atom_site_aniso_U_22
_atom_site_aniso_U_33
_atom_site_aniso_U_23
_atom_site_aniso_U_13
_atom_site_aniso_U_12
C1 0.0311(17) 0.0298(16) 0.0350(18) 0.0010(14) 0.0070(14) -0.0046(14)
C2 0.0285(16) 0.0324(17) 0.0239(15) 0.0001(13) 0.0035(12) -0.0022(13)
C3 0.0370(18) 0.0355(18) 0.0393(19) 0.0012(16) 0.0075(15) 0.0061(15)
C4 0.051(2) 0.0267(17) 0.045(2) 0.0000(15) 0.0041(18) 0.0051(16)
C5 0.048(2) 0.0314(19) 0.039(2) 0.0034(16) 0.0078(17) -0.0086(16)
C6 0.0304(16) 0.0343(18) 0.0353(18) -0.0014(14) 0.0098(14) -0.0098(14)
C7 0.0265(15) 0.0286(16) 0.0243(15) -0.0001(13) 0.0031(12) -0.0021(13)
C8 0.0223(16) 0.052(2) 0.044(2) 0.0055(17) 0.0117(15) -0.0034(15)
C9 0.053(3) 0.078(3) 0.085(4) -0.023(3) 0.037(3) -0.037(3)
C10 0.055(3) 0.066(3) 0.060(3) -0.011(2) 0.033(2) -0.010(2)
C11 0.0319(17) 0.0369(18) 0.0393(19) -0.0022(15) 0.0122(15) 0.0064(15)
C12 0.0320(18) 0.049(2) 0.0363(19) 0.0046(17) 0.0157(15) 0.0140(16)
C13 0.038(2) 0.099(4) 0.059(3) 0.013(3) -0.001(2) -0.013(3)
C14 0.052(3) 0.174(8) 0.069(4) 0.014(5) -0.017(3) -0.016(4)
C15 0.058(4) 0.198(9) 0.061(4) 0.016(5) -0.002(3) 0.041(5)
C16 0.110(5) 0.125(6) 0.049(3) 0.036(3) 0.037(3) 0.085(5)
C17 0.076(3) 0.057(3) 0.056(3) 0.014(2) 0.035(2) 0.032(2)
N1 0.0246(13) 0.0329(15) 0.0307(14) 0.0010(12) 0.0066(11) -0.0013(11)
N2 0.0254(13) 0.0267(13) 0.0319(14) 0.0004(11) 0.0087(11) -0.0002(11)
Br1 0.0445(3) 0.0444(3) 0.0638(3) -0.0008(2) 0.0144(2) 0.00082(18)
O1 0.060(2) 0.0529(19) 0.085(3) -0.0105(19) 0.017(2) -0.0014(18)

loop_
_atom_type_symbol
_atom_type_description
_atom_type_scat_dispersion_real
_atom_type_scat_dispersion_imag
_atom_type_scat_source
C C 0.0033 0.0016 'International Tables Vol C Tables 4.2.6.8 and 6.1.1.4'
H H 0.0000 0.0000 'International Tables Vol C Tables 4.2.6.8 and 6.1.1.4'
N N 0.0061 0.0033 'International Tables Vol C Tables 4.2.6.8 and 6.1.1.4'
Br Br -0.2901 2.4595 'International Tables Vol C Tables 4.2.6.8 and 6.1.1.4'
O O 0.0106 0.0060 'International Tables Vol C Tables 4.2.6.8 and 6.1.1.4'

loop_
_geom_angle_atom_site_label_1
_geom_angle_atom_site_label_2
_geom_angle_atom_site_label_3
_geom_angle
_geom_angle_site_symmetry_1
_geom_angle_site_symmetry_3
_geom_angle_publ_flag
N1 C1 N2 110.2(3) . . ?
N1 C1 H1 124.9 . . ?
N2 C1 H1 124.9 . . ?
N1 C2 C3 132.0(3) . . ?
N1 C2 C7 106.1(3) . . ?
C3 C2 C7 121.9(3) . . ?
C4 C3 C2 116.5(3) . . ?
C4 C3 H3 121.7 . . ?
C2 C3 H3 121.7 . . ?
C3 C4 C5 122.0(3) . . ?
C3 C4 H4 119.0 . . ?
C5 C4 H4 119.0 . . ?
C6 C5 C4 121.8(3) . . ?
C6 C5 H5 119.1 . . ?
C4 C5 H5 119.1 . . ?
C5 C6 C7 116.9(3) . . ?
C5 C6 H6 121.6 . . ?
C7 C6 H6 121.6 . . ?
N2 C7 C6 132.1(3) . . ?
N2 C7 C2 106.9(3) . . ?
C6 C7 C2 120.9(3) . . ?
N1 C8 C10 109.4(3) . . ?
N1 C8 C9 111.3(3) . . ?
C10 C8 C9 112.9(4) . . ?
N1 C8 H8 107.6 . . ?
C10 C8 H8 107.6 . . ?
C9 C8 H8 107.6 . . ?
C8 C9 H9A 109.5 . . ?
C8 C9 H9B 109.5 . . ?
H9A C9 H9B 109.5 . . ?
C8 C9 H9C 109.5 . . ?
H9A C9 H9C 109.5 . . ?
H9B C9 H9C 109.5 . . ?
C8 C10 H10A 109.5 . . ?
C8 C10 H10B 109.5 . . ?
H10A C10 H10B 109.5 . . ?
C8 C10 H10C 109.5 . . ?
H10A C10 H10C 109.5 . . ?
H10B C10 H10C 109.5 . . ?
N2 C11 C12 111.7(3) . . ?
N2 C11 H11A 109.3 . . ?
C12 C11 H11A 109.3 . . ?
N2 C11 H11B 109.3 . . ?
C12 C11 H11B 109.3 . . ?
H11A C11 H11B 107.9 . . ?
C17 C12 C13 119.2(4) . . ?
C17 C12 C11 120.8(4) . . ?
C13 C12 C11 120.0(4) . . ?
C14 C13 C12 120.4(6) . . ?
C14 C13 H13 119.8 . . ?
C12 C13 H13 119.8 . . ?
C15 C14 C13 120.6(7) . . ?
C15 C14 H14 119.7 . . ?
C13 C14 H14 119.7 . . ?
C14 C15 C16 121.2(6) . . ?
C14 C15 H15 119.4 . . ?
C16 C15 H15 119.4 . . ?
C15 C16 C17 119.2(6) . . ?
C15 C16 H16 120.4 . . ?
C17 C16 H16 120.4 . . ?
C12 C17 C16 119.4(6) . . ?
C12 C17 H17 120.3 . . ?
C16 C17 H17 120.3 . . ?
C1 N1 C2 108.7(3) . . ?
C1 N1 C8 126.8(3) . . ?
C2 N1 C8 124.5(3) . . ?
C1 N2 C7 108.1(3) . . ?
C1 N2 C11 125.0(3) . . ?
C7 N2 C11 126.8(3) . . ?
H1W O1 H2W 106(3) . . ?

loop_
_geom_bond_atom_site_label_1
_geom_bond_atom_site_label_2
_geom_bond_distance
_geom_bond_site_symmetry_2
_geom_bond_publ_flag
C1 N1 1.328(4) . ?
C1 N2 1.330(4) . ?
C1 H1 0.9300 . ?
C2 N1 1.382(4) . ?
C2 C3 1.389(5) . ?
C2 C7 1.395(5) . ?
C3 C4 1.371(5) . ?
C3 H3 0.9300 . ?
C4 C5 1.393(6) . ?
C4 H4 0.9300 . ?
C5 C6 1.375(5) . ?
C5 H5 0.9300 . ?
C6 C7 1.393(5) . ?
C6 H6 0.9300 . ?
C7 N2 1.382(4) . ?
C8 N1 1.485(4) . ?
C8 C10 1.503(6) . ?
C8 C9 1.503(6) . ?
C8 H8 0.9800 . ?
C9 H9A 0.9600 . ?
C9 H9B 0.9600 . ?
C9 H9C 0.9600 . ?
C10 H10A 0.9600 . ?
C10 H10B 0.9600 . ?
C10 H10C 0.9600 . ?
C11 N2 1.478(4) . ?
C11 C12 1.505(5) . ?
C11 H11A 0.9700 . ?
C11 H11B 0.9700 . ?
C12 C17 1.371(6) . ?
C12 C13 1.379(6) . ?
C13 C14 1.376(7) . ?
C13 H13 0.9300 . ?
C14 C15 1.327(11) . ?
C14 H14 0.9300 . ?
C15 C16 1.367(11) . ?
C15 H15 0.9300 . ?
C16 C17 1.411(8) . ?
C16 H16 0.9300 . ?
C17 H17 0.9300 . ?
O1 H1W 0.835(10) . ?
O1 H2W 0.834(10) . ?
